data_7048499
loop_
_publ_author_name
'Ma, Chenxi'
'Hill, Anthony F.'

_publ_section_title
;
 Methimazolyl based diptych bicyclo-[3.3.0]-ruthenaboratranes.
;
_journal_issue 6
_journal_name_full 'Dalton transactions (Cambridge, England : 2003)'
_journal_page_first 1976
_journal_page_last 1992
_journal_paper_doi 10.1039/c8dt04813d
_journal_volume 48
_journal_year 2019
_chemical_formula_moiety 'C28 H26 B N4 O2 P Ru S2, C H Cl3'
_chemical_formula_sum 'C29 H27 B Cl3 N4 O2 P Ru S2'
_chemical_formula_weight 776.90
_space_group_IT_number 14
_space_group_name_Hall '-P 2ybc'
_space_group_name_H-M_alt 'P 1 21/c 1'
_symmetry_cell_setting monoclinic
_symmetry_space_group_name_Hall '-P 2ybc'
_symmetry_space_group_name_H-M 'P 1 21/c 1'
_atom_sites_solution_hydrogens difmap
_atom_sites_solution_primary other
_audit_creation_date 2018-02-09
_audit_creation_method CRYSTALS_ver_14.61
_audit_update_record
;
2018-11-26 deposited with the CCDC.
2019-01-03 downloaded from the CCDC.
;
_cell_angle_alpha 90
_cell_angle_beta 97.7641(7)
_cell_angle_gamma 90
_cell_formula_units_Z 4
_cell_length_a 9.72280(10)
_cell_length_b 18.60120(10)
_cell_length_c 17.88760(10)
_cell_measurement_reflns_used 28692
_cell_measurement_temperature 150
_cell_measurement_theta_max 74
_cell_measurement_theta_min 5
_cell_volume 3205.42(4)
_computing_cell_refinement 'CrysAlisPro, (Agilent, 2011)'
_computing_data_collection 'SuperNova, (Oxford Diffraction, 2010)'
_computing_data_reduction 'CrysAlisPro, (Agilent, 2011)'
_computing_molecular_graphics 'CAMERON (Watkin et al., 1996)'
_computing_publication_material 'CRYSTALS (Betteridge et al., 2003)'
_computing_structure_refinement 'CRYSTALS (Betteridge et al., 2003)'
_computing_structure_solution 'Superflip (Palatinus & Chapuis, 2007)'
_diffrn_ambient_temperature 150
_diffrn_measured_fraction_theta_full 1.000
_diffrn_measured_fraction_theta_max 0.997
_diffrn_measurement_device Area
_diffrn_measurement_device_type 'Oxford Diffraction SuperNova'
_diffrn_measurement_method '\f & \w scans'
_diffrn_radiation_monochromator graphite
_diffrn_radiation_type 'Cu K\a'
_diffrn_radiation_wavelength 1.54180
_diffrn_reflns_av_R_equivalents 0.035
_diffrn_reflns_av_sigmaI/netI 0.0430
_diffrn_reflns_limit_h_max 11
_diffrn_reflns_limit_h_min -12
_diffrn_reflns_limit_k_max 23
_diffrn_reflns_limit_k_min -23
_diffrn_reflns_limit_l_max 22
_diffrn_reflns_limit_l_min -21
_diffrn_reflns_number 46937
_diffrn_reflns_theta_full 73.389
_diffrn_reflns_theta_max 73.951
_diffrn_reflns_theta_min 3.444
_diffrn_standards_number 0
_exptl_absorpt_coefficient_mu 8.237
_exptl_absorpt_correction_T_max 0.28
_exptl_absorpt_correction_T_min 0.12
_exptl_absorpt_correction_type multi-scan
_exptl_absorpt_process_details 'CrysAlisPro, (Agilent, 2011)'
_exptl_crystal_colour yellow
_exptl_crystal_density_diffrn 1.610
_exptl_crystal_density_method 'not measured'
_exptl_crystal_description trapezoid
_exptl_crystal_F_000 1568
_exptl_crystal_size_max 0.310
_exptl_crystal_size_mid 0.250
_exptl_crystal_size_min 0.155
_refine_diff_density_max 0.65
_refine_diff_density_min -0.65
_refine_ls_extinction_method None
_refine_ls_goodness_of_fit_ref 1.0112
_refine_ls_hydrogen_treatment mixed
_refine_ls_matrix_type full
_refine_ls_number_parameters 391
_refine_ls_number_reflns 6486
_refine_ls_number_restraints 0
_refine_ls_R_factor_all 0.0300
_refine_ls_R_factor_gt 0.0293
_refine_ls_shift/su_max 0.0018155
_refine_ls_shift/su_mean 0.0000682
_refine_ls_structure_factor_coef Fsqd
_refine_ls_weighting_details
;
 Method= Modified Sheldrick 
 w=1/[\s^2^(F^2^) + ( 0.05P)^2^ + 3.54P] 
 ,where P=(max(Fo^2^,0) + 2Fc^2^)/3 
;
_refine_ls_weighting_scheme calc
_refine_ls_wR_factor_all 0.0775
_refine_ls_wR_factor_gt 0.0768
_refine_ls_wR_factor_ref 0.0775
_reflns_limit_h_max 11
_reflns_limit_h_min -12
_reflns_limit_k_max 23
_reflns_limit_k_min 0
_reflns_limit_l_max 22
_reflns_limit_l_min 0
_reflns_number_gt 6317
_reflns_number_total 6486
_reflns_threshold_expression I>2.0\s(I)
_oxford_diffrn_Wilson_B_factor 1.19
_oxford_diffrn_Wilson_scale 0.03
_oxford_refine_ls_r_factor_ref 0.0300
_oxford_refine_ls_scale 2.874(19)
_oxford_reflns_number_all 6486
_oxford_reflns_threshold_expression_ref I>-10.0\s(I)
_oxford_structure_analysis_title 'xcalibur in C:\Users\Kathy\Docu At 13:50 on '
_cod_data_source_file c8dt04813d2.cif
_cod_data_source_block KMAc177
_cod_depositor_comments
;
The following automatic conversions were performed:

'_atom_sites_solution_primary' value 'Other' changed to 'other'
according to
/home/data/users/saulius/crontab/automatic-downloads/rss-feeds/RSC/lib/dictionaries/cif_core.dic
dictionary named 'cif_core.dic' version 2.4.2 from 2011-04-26.

Automatic conversion script
Id: cif_fix_values 4973 2017-02-22 13:04:09Z antanas 

 Adding full bibliography for 7048492--7048500.cif.
;
_cod_original_cell_volume 3205.419(18)
_cod_original_sg_symbol_H-M 'P 21/c '
_cod_database_code 7048499

loop_
_symmetry_equiv_pos_as_xyz
x,y,z
-x,-y,-z
x,-y+1/2,z+1/2
-x,y+1/2,-z+1/2

loop_
_atom_site_label
_atom_site_type_symbol
_atom_site_fract_x
_atom_site_fract_y
_atom_site_fract_z
_atom_site_U_iso_or_equiv
_atom_site_occupancy
_atom_site_adp_type
B1 B -0.0289(2) 0.67294(12) 0.64275(13) 0.0141 1.0000 Uani
Ru1 Ru 0.126132(14) 0.633772(8) 0.737838(8) 0.0114 1.0000 Uani
P1 P 0.28047(5) 0.57908(3) 0.84397(3) 0.0120 1.0000 Uani
S1 S -0.05464(5) 0.54841(3) 0.76351(3) 0.0184 1.0000 Uani
S2 S 0.20413(5) 0.55125(3) 0.64333(3) 0.0176 1.0000 Uani
N1 N -0.31859(18) 0.56015(10) 0.68941(10) 0.0190 1.0000 Uani
N2 N -0.17189(18) 0.63799(9) 0.65352(10) 0.0160 1.0000 Uani
N3 N 0.01467(19) 0.64187(9) 0.56805(10) 0.0155 1.0000 Uani
N4 N 0.10989(19) 0.57041(10) 0.49274(10) 0.0192 1.0000 Uani
O1 O 0.29935(18) 0.74399(10) 0.67120(10) 0.0312 1.0000 Uani
O2 O -0.02039(17) 0.74727(9) 0.81614(10) 0.0274 1.0000 Uani
Cl101 Cl 0.38372(7) 0.80351(4) 1.00419(4) 0.0338 1.0000 Uani
Cl102 Cl 0.29744(8) 0.82378(4) 0.84531(4) 0.0407 1.0000 Uani
Cl103 Cl 0.55905(7) 0.88357(4) 0.91407(4) 0.0441 1.0000 Uani
C1 C 0.2376(2) 0.70225(12) 0.69963(12) 0.0189 1.0000 Uani
C2 C 0.0396(2) 0.70335(12) 0.78936(12) 0.0179 1.0000 Uani
C11 C 0.1075(2) 0.58885(11) 0.56583(11) 0.0155 1.0000 Uani
C12 C -0.0418(2) 0.65742(13) 0.49408(12) 0.0221 1.0000 Uani
C13 C 0.0162(3) 0.61369(14) 0.44767(12) 0.0241 1.0000 Uani
C14 C 0.2010(3) 0.51684(13) 0.46676(13) 0.0266 1.0000 Uani
C15 C -0.1847(2) 0.58276(11) 0.70024(11) 0.0158 1.0000 Uani
C16 C -0.3018(2) 0.65116(14) 0.61298(13) 0.0226 1.0000 Uani
C17 C -0.3922(2) 0.60290(14) 0.63477(13) 0.0240 1.0000 Uani
C18 C -0.3722(2) 0.50264(14) 0.73223(14) 0.0259 1.0000 Uani
C21 C 0.4498(2) 0.62298(11) 0.86942(12) 0.0145 1.0000 Uani
C22 C 0.5195(2) 0.64956(12) 0.81184(12) 0.0175 1.0000 Uani
C23 C 0.6526(2) 0.67776(12) 0.82783(14) 0.0221 1.0000 Uani
C24 C 0.7176(2) 0.68013(12) 0.90193(15) 0.0242 1.0000 Uani
C25 C 0.6482(2) 0.65594(13) 0.95992(14) 0.0240 1.0000 Uani
C26 C 0.5151(2) 0.62728(11) 0.94381(13) 0.0192 1.0000 Uani
C27 C 0.2109(2) 0.57995(11) 0.93448(11) 0.0153 1.0000 Uani
C28 C 0.1647(2) 0.64522(12) 0.96055(13) 0.0214 1.0000 Uani
C29 C 0.1154(3) 0.64918(14) 1.02939(14) 0.0269 1.0000 Uani
C30 C 0.1104(2) 0.58772(15) 1.07349(13) 0.0272 1.0000 Uani
C31 C 0.1553(3) 0.52293(14) 1.04795(13) 0.0258 1.0000 Uani
C32 C 0.2054(2) 0.51881(12) 0.97894(13) 0.0207 1.0000 Uani
C33 C 0.3327(2) 0.48456(11) 0.83541(11) 0.0145 1.0000 Uani
C34 C 0.4598(2) 0.45796(11) 0.86974(12) 0.0177 1.0000 Uani
C35 C 0.4961(2) 0.38643(12) 0.86014(13) 0.0216 1.0000 Uani
C36 C 0.4050(3) 0.34034(12) 0.81790(15) 0.0267 1.0000 Uani
C37 C 0.2770(3) 0.36602(13) 0.78462(17) 0.0323 1.0000 Uani
C38 C 0.2419(2) 0.43759(12) 0.79281(14) 0.0232 1.0000 Uani
C101 C 0.4403(3) 0.81233(13) 0.91539(15) 0.0288 1.0000 Uani
H11 H -0.039(4) 0.728(2) 0.637(2) 0.0500 1.0000 Uiso
H121 H -0.1100 0.6930 0.4791 0.0261 1.0000 Uiso
H131 H -0.0029 0.6124 0.3942 0.0281 1.0000 Uiso
H141 H 0.1833 0.5134 0.4134 0.0314 1.0000 Uiso
H142 H 0.2949 0.5307 0.4814 0.0314 1.0000 Uiso
H143 H 0.1849 0.4715 0.4885 0.0314 1.0000 Uiso
H161 H -0.3228 0.6878 0.5762 0.0266 1.0000 Uiso
H171 H -0.4882 0.5992 0.6162 0.0275 1.0000 Uiso
H181 H -0.3599 0.5149 0.7843 0.0301 1.0000 Uiso
H182 H -0.4682 0.4961 0.7152 0.0301 1.0000 Uiso
H183 H -0.3236 0.4594 0.7253 0.0301 1.0000 Uiso
H221 H 0.4748 0.6487 0.7613 0.0203 1.0000 Uiso
H231 H 0.6993 0.6951 0.7881 0.0262 1.0000 Uiso
H241 H 0.8097 0.6980 0.9129 0.0280 1.0000 Uiso
H251 H 0.6912 0.6590 1.0108 0.0279 1.0000 Uiso
H261 H 0.4679 0.6106 0.9836 0.0221 1.0000 Uiso
H281 H 0.1674 0.6872 0.9306 0.0248 1.0000 Uiso
H291 H 0.0845 0.6939 1.0466 0.0308 1.0000 Uiso
H301 H 0.0766 0.5905 1.1208 0.0318 1.0000 Uiso
H311 H 0.1524 0.4809 1.0778 0.0306 1.0000 Uiso
H321 H 0.2358 0.4740 0.9617 0.0238 1.0000 Uiso
H341 H 0.5221 0.4889 0.8999 0.0203 1.0000 Uiso
H351 H 0.5838 0.3692 0.8830 0.0244 1.0000 Uiso
H361 H 0.4296 0.2915 0.8115 0.0313 1.0000 Uiso
H371 H 0.2134 0.3346 0.7559 0.0378 1.0000 Uiso
H381 H 0.1547 0.4548 0.7693 0.0271 1.0000 Uiso
H1011 H 0.4861 0.7691 0.9050 0.0337 1.0000 Uiso

loop_
_atom_site_aniso_label
_atom_site_aniso_U_11
_atom_site_aniso_U_22
_atom_site_aniso_U_33
_atom_site_aniso_U_23
_atom_site_aniso_U_13
_atom_site_aniso_U_12
B1 0.0124(10) 0.0167(10) 0.0121(10) 0.0026(8) -0.0020(8) 0.0016(8)
Ru1 0.01073(9) 0.01279(9) 0.01061(9) 0.00100(5) 0.00099(6) -0.00056(5)
P1 0.0119(2) 0.0128(2) 0.0111(2) 0.00114(17) 0.00088(17) 0.00013(17)
S1 0.0140(2) 0.0199(2) 0.0214(2) 0.00677(19) 0.00260(19) -0.00198(18)
S2 0.0179(2) 0.0194(2) 0.0153(2) -0.00098(18) 0.00185(18) 0.00374(18)
N1 0.0137(8) 0.0250(9) 0.0189(9) -0.0030(7) 0.0050(7) -0.0035(7)
N2 0.0118(8) 0.0227(9) 0.0131(8) 0.0002(6) 0.0008(7) 0.0009(6)
N3 0.0158(8) 0.0193(8) 0.0109(8) 0.0036(6) -0.0002(7) -0.0015(6)
N4 0.0222(9) 0.0218(9) 0.0145(8) -0.0013(7) 0.0055(7) -0.0037(7)
O1 0.0303(9) 0.0312(9) 0.0328(9) 0.0101(8) 0.0062(7) -0.0118(8)
O2 0.0247(8) 0.0277(9) 0.0299(9) -0.0081(7) 0.0040(7) 0.0081(7)
Cl101 0.0340(3) 0.0369(3) 0.0307(3) -0.0036(2) 0.0042(2) -0.0025(2)
Cl102 0.0431(4) 0.0389(3) 0.0356(3) -0.0027(3) -0.0112(3) -0.0111(3)
Cl103 0.0352(3) 0.0524(4) 0.0418(4) 0.0095(3) -0.0060(3) -0.0165(3)
C1 0.0164(10) 0.0226(11) 0.0169(10) -0.0018(8) -0.0008(8) 0.0017(8)
C2 0.0153(9) 0.0215(10) 0.016(1) 0.0027(8) -0.0015(8) -0.0036(8)
C11 0.0155(9) 0.0178(9) 0.0136(9) -0.0004(7) 0.0033(7) -0.0054(7)
C12 0.0238(11) 0.0261(11) 0.0152(10) 0.0076(9) -0.0015(8) -0.0014(9)
C13 0.0284(12) 0.0302(12) 0.0129(10) 0.0030(9) 0.0006(8) -0.0067(10)
C14 0.0347(13) 0.0252(12) 0.0221(11) -0.0067(9) 0.0120(10) -0.0014(10)
C15 0.0134(9) 0.0193(10) 0.0154(9) -0.0031(8) 0.0044(7) -0.0009(7)
C16 0.0157(10) 0.0334(12) 0.0177(10) 0.0016(9) -0.0009(8) 0.0030(9)
C17 0.0142(10) 0.0377(13) 0.0195(10) -0.0034(9) 0.0000(8) -0.0006(9)
C18 0.0215(11) 0.0245(12) 0.0335(13) -0.0023(9) 0.0109(10) -0.0084(9)
C21 0.0146(9) 0.0121(9) 0.0164(10) -0.0005(7) 0.0003(8) 0.0015(7)
C22 0.0171(10) 0.0180(10) 0.0177(10) -0.0017(8) 0.0032(8) 0.0008(8)
C23 0.0183(10) 0.0205(10) 0.0291(12) -0.0015(9) 0.0092(9) -0.0007(8)
C24 0.0142(10) 0.0190(10) 0.0384(13) -0.0050(9) -0.0001(9) -0.0020(8)
C25 0.0220(11) 0.0214(11) 0.0262(12) -0.0026(9) -0.0054(9) 0.0011(9)
C26 0.0200(11) 0.0183(10) 0.0181(10) 0.0012(8) -0.0016(8) -0.0007(8)
C27 0.0116(9) 0.0206(10) 0.0134(9) 0.0007(8) 0.0010(7) 0.0000(7)
C28 0.0256(11) 0.0217(11) 0.0167(10) -0.0002(8) 0.0017(9) 0.0029(9)
C29 0.0279(12) 0.0322(12) 0.0208(11) -0.0063(10) 0.0042(9) 0.0064(10)
C30 0.0242(12) 0.0419(14) 0.0170(10) -0.0016(10) 0.0080(9) -0.0006(10)
C31 0.0276(12) 0.0308(12) 0.0203(11) 0.0065(9) 0.0076(9) -0.0029(10)
C32 0.0216(10) 0.0210(11) 0.0201(10) 0.0031(8) 0.0051(8) -0.0006(8)
C33 0.0168(9) 0.0134(9) 0.0138(9) 0.0012(7) 0.0040(7) 0.0011(7)
C34 0.0179(10) 0.0181(10) 0.0166(10) 0.0011(8) 0.0007(8) 0.0008(8)
C35 0.0209(11) 0.0198(10) 0.0239(11) 0.0023(9) 0.0029(9) 0.0066(9)
C36 0.0306(12) 0.0146(10) 0.0347(13) -0.0021(9) 0.0034(10) 0.0042(9)
C37 0.0311(14) 0.0186(12) 0.0438(16) -0.0082(10) -0.0070(12) -0.0013(9)
C38 0.0198(11) 0.0176(10) 0.0304(12) -0.0018(9) -0.0037(9) 0.0009(8)
C101 0.0325(13) 0.0235(11) 0.0300(13) -0.0023(10) 0.0028(10) 0.0022(10)

loop_
_atom_type_symbol
_atom_type_scat_dispersion_real
_atom_type_scat_dispersion_imag
_atom_type_scat_Cromer_Mann_a1
_atom_type_scat_Cromer_Mann_b1
_atom_type_scat_Cromer_Mann_a2
_atom_type_scat_Cromer_Mann_b2
_atom_type_scat_Cromer_Mann_a3
_atom_type_scat_Cromer_Mann_b3
_atom_type_scat_Cromer_Mann_a4
_atom_type_scat_Cromer_Mann_b4
_atom_type_scat_Cromer_Mann_c
_atom_type_scat_source
C 0.0181 0.0091 2.3100 20.8439 1.0200 10.2075 1.5886 0.5687 0.8650 51.6512 0.2156 'International Tables Vol C 4.2.6.8 and 6.1.1.4'
H 0.0000 0.0000 0.4930 10.5109 0.3229 26.1257 0.1402 3.1424 0.0408 57.7998 0.0030 'International Tables Vol C 4.2.6.8 and 6.1.1.4'
B 0.0090 0.0039 2.0545 23.2185 1.3326 1.0210 1.0979 60.3498 0.7068 0.1403 -0.1932 'International Tables Vol C 4.2.6.8 and 6.1.1.4'
O 0.0492 0.0322 3.0485 13.2771 2.2868 5.7011 1.5463 0.3239 0.8670 32.9089 0.2508 'International Tables Vol C 4.2.6.8 and 6.1.1.4'
N 0.0311 0.0180 12.2126 0.0057 3.1322 9.8933 2.0125 28.9975 1.1663 0.5826 -11.5290 'International Tables Vol C 4.2.6.8 and 6.1.1.4'
S 0.3331 0.5567 6.9053 1.4679 5.2034 22.2151 1.4379 0.2536 1.5863 56.1720 0.8669 'International Tables Vol C 4.2.6.8 and 6.1.1.4'
P 0.2955 0.4335 6.4345 1.9067 4.1791 27.1570 1.7800 0.5260 1.4908 68.1645 1.1149 'International Tables Vol C 4.2.6.8 and 6.1.1.4'
Ru 0.0552 3.2960 19.2674 0.8085 12.9182 8.4347 4.8634 24.7997 1.5676 94.2928 5.3787 'International Tables Vol C 4.2.6.8 and 6.1.1.4'
Cl 0.3639 0.7018 11.4604 0.0104 7.1964 1.1662 6.2556 18.5194 1.6455 47.7784 -9.5574 'International Tables Vol C 4.2.6.8 and 6.1.1.4'

loop_
_geom_angle_atom_site_label_1
_geom_angle_atom_site_label_2
_geom_angle_atom_site_label_3
_geom_angle
_geom_angle_publ_flag
Ru1 B1 N2 106.78(13) yes
Ru1 B1 N3 107.25(13) yes
N2 B1 N3 107.33(16) yes
Ru1 B1 H11 116.6(20) no
N2 B1 H11 110.2(20) no
N3 B1 H11 108.3(20) no
B1 Ru1 P1 173.72(6) yes
B1 Ru1 S1 85.82(6) yes
P1 Ru1 S1 88.047(17) yes
B1 Ru1 S2 85.40(6) yes
P1 Ru1 S2 93.381(17) yes
S1 Ru1 S2 91.131(18) yes
B1 Ru1 C1 82.18(9) yes
P1 Ru1 C1 103.89(7) yes
S1 Ru1 C1 167.80(7) yes
S2 Ru1 C1 85.77(7) yes
B1 Ru1 C2 81.16(9) yes
P1 Ru1 C2 100.05(6) yes
S1 Ru1 C2 88.51(7) yes
S2 Ru1 C2 166.55(6) yes
C1 Ru1 C2 91.77(10) yes
Ru1 P1 C21 115.93(7) yes
Ru1 P1 C27 114.54(7) yes
C21 P1 C27 101.63(9) yes
Ru1 P1 C33 118.31(7) yes
C21 P1 C33 101.34(9) yes
C27 P1 C33 102.71(9) yes
Ru1 S1 C15 96.83(7) yes
Ru1 S2 C11 96.55(7) yes
C15 N1 C17 108.54(18) yes
C15 N1 C18 123.97(19) yes
C17 N1 C18 127.43(19) yes
B1 N2 C15 123.51(17) yes
B1 N2 C16 128.31(18) yes
C15 N2 C16 107.81(18) yes
B1 N3 C11 123.88(17) yes
B1 N3 C12 128.07(18) yes
C11 N3 C12 107.78(18) yes
C11 N4 C13 108.54(19) yes
C11 N4 C14 125.00(19) yes
C13 N4 C14 126.38(19) yes
O1 C1 Ru1 174.82(19) yes
O2 C2 Ru1 174.77(18) yes
S2 C11 N4 126.72(17) yes
S2 C11 N3 124.98(16) yes
N4 C11 N3 108.30(18) yes
N3 C12 C13 108.5(2) yes
N3 C12 H121 125.8 no
C13 C12 H121 125.8 no
N4 C13 C12 106.88(19) yes
N4 C13 H131 126.4 no
C12 C13 H131 126.7 no
N4 C14 H141 109.5 no
N4 C14 H142 109.3 no
H141 C14 H142 109.5 no
N4 C14 H143 109.6 no
H141 C14 H143 109.5 no
H142 C14 H143 109.4 no
S1 C15 N1 126.19(17) yes
S1 C15 N2 125.35(16) yes
N1 C15 N2 108.45(18) yes
N2 C16 C17 108.3(2) yes
N2 C16 H161 125.7 no
C17 C16 H161 126.1 no
N1 C17 C16 106.93(19) yes
N1 C17 H171 126.5 no
C16 C17 H171 126.5 no
N1 C18 H181 109.4 no
N1 C18 H182 109.5 no
H181 C18 H182 109.5 no
N1 C18 H183 109.5 no
H181 C18 H183 109.4 no
H182 C18 H183 109.5 no
P1 C21 C22 118.80(16) yes
P1 C21 C26 122.53(16) yes
C22 C21 C26 118.57(19) yes
C21 C22 C23 120.8(2) yes
C21 C22 H221 119.4 no
C23 C22 H221 119.8 no
C22 C23 C24 119.9(2) yes
C22 C23 H231 120.0 no
C24 C23 H231 120.1 no
C23 C24 C25 119.9(2) yes
C23 C24 H241 120.2 no
C25 C24 H241 120.0 no
C24 C25 C26 120.1(2) yes
C24 C25 H251 120.0 no
C26 C25 H251 119.8 no
C21 C26 C25 120.6(2) yes
C21 C26 H261 119.5 no
C25 C26 H261 120.0 no
P1 C27 C28 118.38(16) yes
P1 C27 C32 122.91(16) yes
C28 C27 C32 118.7(2) yes
C27 C28 C29 120.7(2) yes
C27 C28 H281 119.4 no
C29 C28 H281 119.9 no
C28 C29 C30 120.2(2) yes
C28 C29 H291 119.9 no
C30 C29 H291 119.9 no
C29 C30 C31 119.5(2) yes
C29 C30 H301 120.2 no
C31 C30 H301 120.3 no
C30 C31 C32 120.5(2) yes
C30 C31 H311 119.8 no
C32 C31 H311 119.7 no
C27 C32 C31 120.5(2) yes
C27 C32 H321 119.5 no
C31 C32 H321 120.0 no
P1 C33 C34 122.69(16) yes
P1 C33 C38 118.82(16) yes
C34 C33 C38 118.49(19) yes
C33 C34 C35 120.6(2) yes
C33 C34 H341 119.6 no
C35 C34 H341 119.8 no
C34 C35 C36 120.3(2) yes
C34 C35 H351 119.8 no
C36 C35 H351 119.8 no
C35 C36 C37 119.5(2) yes
C35 C36 H361 120.4 no
C37 C36 H361 120.2 no
C36 C37 C38 120.2(2) yes
C36 C37 H371 120.0 no
C38 C37 H371 119.8 no
C33 C38 C37 120.8(2) yes
C33 C38 H381 119.5 no
C37 C38 H381 119.6 no
Cl103 C101 Cl101 111.62(14) yes
Cl103 C101 Cl102 110.90(14) yes
Cl101 C101 Cl102 110.07(14) yes
Cl103 C101 H1011 108.0 no
Cl101 C101 H1011 108.1 no
Cl102 C101 H1011 108.0 no

loop_
_geom_bond_atom_site_label_1
_geom_bond_atom_site_label_2
_geom_bond_distance
_geom_bond_publ_flag
B1 Ru1 2.237(2) yes
B1 N2 1.570(3) yes
B1 N3 1.566(3) yes
B1 H11 1.03(4) no
Ru1 P1 2.4740(5) yes
Ru1 S1 2.4575(5) yes
Ru1 S2 2.4771(5) yes
Ru1 C1 1.861(2) yes
Ru1 C2 1.855(2) yes
P1 C21 1.839(2) yes
P1 C27 1.837(2) yes
P1 C33 1.842(2) yes
S1 C15 1.703(2) yes
S2 C11 1.715(2) yes
N1 C15 1.357(3) yes
N1 C17 1.382(3) yes
N1 C18 1.453(3) yes
N2 C15 1.341(3) yes
N2 C16 1.390(3) yes
N3 C11 1.341(3) yes
N3 C12 1.393(3) yes
N4 C11 1.355(3) yes
N4 C13 1.389(3) yes
N4 C14 1.451(3) yes
O1 C1 1.142(3) yes
O2 C2 1.146(3) yes
Cl101 C101 1.757(3) yes
Cl102 C101 1.754(3) yes
Cl103 C101 1.760(3) yes
C12 C13 1.340(4) yes
C12 H121 0.950 no
C13 H131 0.950 no
C14 H141 0.950 no
C14 H142 0.950 no
C14 H143 0.950 no
C16 C17 1.350(3) yes
C16 H161 0.950 no
C17 H171 0.950 no
C18 H181 0.951 no
C18 H182 0.949 no
C18 H183 0.950 no
C21 C22 1.398(3) yes
C21 C26 1.397(3) yes
C22 C23 1.390(3) yes
C22 H221 0.950 no
C23 C24 1.390(3) yes
C23 H231 0.950 no
C24 C25 1.387(4) yes
C24 H241 0.950 no
C25 C26 1.393(3) yes
C25 H251 0.950 no
C26 H261 0.950 no
C27 C28 1.397(3) yes
C27 C32 1.393(3) yes
C28 C29 1.382(3) yes
C28 H281 0.950 no
C29 C30 1.394(4) yes
C29 H291 0.950 no
C30 C31 1.381(4) yes
C30 H301 0.950 no
C31 C32 1.389(3) yes
C31 H311 0.950 no
C32 H321 0.950 no
C33 C34 1.394(3) yes
C33 C38 1.394(3) yes
C34 C35 1.393(3) yes
C34 H341 0.950 no
C35 C36 1.382(3) yes
C35 H351 0.950 no
C36 C37 1.390(4) yes
C36 H361 0.950 no
C37 C38 1.387(3) yes
C37 H371 0.950 no
C38 H381 0.950 no
C101 H1011 0.950 no
